data_1575692
loop_
_publ_author_name
'Mouriki, Olympia'
'Passeri, Ginevra'
'Singh, Karampal'
'Lamorte, Sarah D.'
'Singh, Kuldip'
'Suntharalingam, Kogularamanan'
'Kilpatrick, Alexander F. R.'

_publ_section_title
;
 Anti-breast cancer stem cell activity of titanocene complexes of
 non-steroidal anti-inflammatory drugs.
;
_journal_issue 41
_journal_name_full 'Dalton transactions (Cambridge, England : 2003)'
_journal_page_first 15389
_journal_page_last 15394
_journal_paper_doi 10.1039/d5dt01491c
_journal_volume 54
_journal_year 2025
_chemical_formula_moiety 'C38 H28 F6 N2 O4 Ti'
_chemical_formula_sum 'C38 H28 F6 N2 O4 Ti'
_chemical_formula_weight 738.52
_space_group_crystal_system monoclinic
_space_group_IT_number 14
_space_group_name_Hall '-P 2ybc'
_space_group_name_H-M_alt 'P 1 21/c 1'
_atom_sites_solution_hydrogens geom
_atom_sites_solution_primary dual
_audit_creation_date 2023-01-25
_audit_creation_method
;
Olex2 1.3
(compiled 2020.11.12 svn.r5f609507 for OlexSys, GUI svn.r6403)
;
_audit_update_record
;
2024-07-23 deposited with the CCDC.	2025-09-08 downloaded from the CCDC.
;
_cell_angle_alpha 90
_cell_angle_beta 95.792(2)
_cell_angle_gamma 90
_cell_formula_units_Z 4
_cell_length_a 11.0169(6)
_cell_length_b 21.8914(12)
_cell_length_c 13.9563(7)
_cell_measurement_reflns_used 9695
_cell_measurement_temperature 150.0
_cell_measurement_theta_max 72.284
_cell_measurement_theta_min 3.770
_cell_volume 3348.7(3)
_computing_cell_refinement 'SAINT V8.40B (?, 2016)'
_computing_data_reduction 'SAINT V8.40B (?, 2016)'
_computing_molecular_graphics 'Olex2 1.3 (Dolomanov et al., 2009)'
_computing_publication_material 'Olex2 1.3 (Dolomanov et al., 2009)'
_computing_structure_refinement 'SHELXL 2018/3 (Sheldrick, 2015)'
_computing_structure_solution 'SHELXT 2018/2 (Sheldrick, 2018)'
_diffrn_ambient_temperature 150.0
_diffrn_measured_fraction_theta_full 0.986
_diffrn_measured_fraction_theta_max 0.982
_diffrn_measurement_device_type 'Bruker D8 Quest Photon III'
_diffrn_measurement_method '\f and \w scans'
_diffrn_radiation_type CuK\a
_diffrn_radiation_wavelength 1.54178
_diffrn_reflns_av_R_equivalents 0.0224
_diffrn_reflns_av_unetI/netI 0.0193
_diffrn_reflns_Laue_measured_fraction_full 0.986
_diffrn_reflns_Laue_measured_fraction_max 0.982
_diffrn_reflns_limit_h_max 13
_diffrn_reflns_limit_h_min -13
_diffrn_reflns_limit_k_max 27
_diffrn_reflns_limit_k_min -26
_diffrn_reflns_limit_l_max 17
_diffrn_reflns_limit_l_min -15
_diffrn_reflns_number 38630
_diffrn_reflns_point_group_measured_fraction_full 0.986
_diffrn_reflns_point_group_measured_fraction_max 0.982
_diffrn_reflns_theta_full 67.679
_diffrn_reflns_theta_max 72.276
_diffrn_reflns_theta_min 3.770
_diffrn_source_current 1.1
_diffrn_source_power 0.055
_diffrn_source_voltage 50.0
_diffrn_standards_number 0
_exptl_absorpt_coefficient_mu 2.853
_exptl_absorpt_correction_T_max 0.7536
_exptl_absorpt_correction_T_min 0.5552
_exptl_absorpt_correction_type multi-scan
_exptl_absorpt_process_details
;
SADABS-2016/2 (Bruker,2016/2) was used for absorption correction.
wR2(int) was 0.0943 before and 0.0415 after correction.
The Ratio of minimum to maximum transmission is 0.7367.
The \l/2 correction factor is Not present.
;
_exptl_crystal_colour yellow
_exptl_crystal_colour_primary yellow
_exptl_crystal_density_diffrn 1.465
_exptl_crystal_description block
_exptl_crystal_F_000 1512
_exptl_crystal_recrystallization_method 'Re-crystallisation from solvent: Toluene, Hexane'
_exptl_crystal_size_max 0.429
_exptl_crystal_size_mid 0.284
_exptl_crystal_size_min 0.152
_refine_diff_density_max 0.512
_refine_diff_density_min -0.476
_refine_diff_density_rms 0.049
_refine_ls_extinction_method none
_refine_ls_goodness_of_fit_ref 1.041
_refine_ls_hydrogen_treatment constr
_refine_ls_matrix_type full
_refine_ls_number_parameters 469
_refine_ls_number_reflns 6493
_refine_ls_number_restraints 18
_refine_ls_restrained_S_all 1.043
_refine_ls_R_factor_all 0.0355
_refine_ls_R_factor_gt 0.0352
_refine_ls_shift/su_max 0.003
_refine_ls_shift/su_mean 0.000
_refine_ls_structure_factor_coef Fsqd
_refine_ls_weighting_details 'w=1/[\s^2^(Fo^2^)+(0.0491P)^2^+1.9083P] where P=(Fo^2^+2Fc^2^)/3'
_refine_ls_weighting_scheme calc
_refine_ls_wR_factor_gt 0.0942
_refine_ls_wR_factor_ref 0.0945
_reflns_Friedel_coverage 0.000
_reflns_number_gt 6417
_reflns_number_total 6493
_reflns_threshold_expression 'I > 2\s(I)'
_cod_data_source_file d5dt01491c2.cif
_cod_data_source_block q23005om_0m
_cod_depositor_comments 'Adding full bibliography for 1575690--1575692.cif.'
_cod_database_code 1575692
_shelx_shelxl_version_number 2018/3
_shelx_space_group_comment
;
The symmetry employed for this shelxl refinement is uniquely defined
by the following loop, which should always be used as a source of
symmetry information in preference to the above space-group names.
They are only intended as comments.
;
_shelx_estimated_absorpt_t_max 0.671
_shelx_estimated_absorpt_t_min 0.374
_olex2_refinement_description
;
1. Fixed Uiso
 At 1.2 times of:
  All C(H) groups, All N(H) groups
2. Uiso/Uaniso restraints and constraints
C38 \\sim F4A \\sim C38 \\sim F4B: within 2A with sigma of 0.01 and sigma for
terminal atoms of 0.02 within 2A
3. Others
 Fixed Sof: F4A(0.5) F4B(0.5)
4.a Aromatic/amide H refined with riding coordinates:
 N1(H1), N2(H2), C1(H1A), C2(H2A), C3(H3), C4(H4), C5(H5), C6(H6), C7(H7),
 C8(H8), C9(H9), C10(H10), C14(H14), C15(H15), C16(H16), C17(H17), C18(H18),
 C20(H20), C22(H22), C23(H23), C28(H28), C29(H29), C30(H30), C31(H31), C33(H33),
  C35(H35), C36(H36), C37(H37)
;
_olex2_submission_special_instructions 'No special instructions were received'

loop_
_space_group_symop_operation_xyz
'x, y, z'
'-x, y+1/2, -z+1/2'
'-x, -y, -z'
'x, -y-1/2, z-1/2'

loop_
_atom_site_label
_atom_site_type_symbol
_atom_site_fract_x
_atom_site_fract_y
_atom_site_fract_z
_atom_site_U_iso_or_equiv
_atom_site_adp_type
_atom_site_occupancy
_atom_site_site_symmetry_order
_atom_site_calc_flag
_atom_site_refinement_flags_posn
_atom_site_refinement_flags_adp
_atom_site_refinement_flags_occupancy
_atom_site_disorder_assembly
_atom_site_disorder_group
Ti1 Ti 0.59348(2) 0.54298(2) 0.73281(2) 0.01510(8) Uani 1 1 d . . . . .
F1 F 0.31402(15) 0.78615(6) 1.37852(14) 0.0775(5) Uani 1 1 d . . . . .
F2 F 0.28137(15) 0.69306(7) 1.40810(13) 0.0803(5) Uani 1 1 d . . . . .
F3 F 0.23271(13) 0.72933(10) 1.26904(13) 0.0852(5) Uani 1 1 d . . . . .
F4A F 0.7393(13) 0.4838(6) 0.0968(10) 0.078(3) Uani 0.5 1 d . U P A 1
F4B F 0.7569(13) 0.4646(5) 0.1159(10) 0.071(2) Uani 0.5 1 d . U P A 2
F5 F 0.92712(16) 0.43782(6) 0.10058(9) 0.0653(4) Uani 1 1 d . . . . .
F6 F 0.86006(12) 0.50629(6) 0.00188(8) 0.0530(3) Uani 1 1 d . . . . .
O1 O 0.65812(10) 0.58216(5) 0.85107(8) 0.0279(2) Uani 1 1 d . . . . .
O2 O 0.52961(11) 0.59931(6) 0.96062(8) 0.0356(3) Uani 1 1 d . . . . .
O3 O 0.74277(10) 0.55938(5) 0.67296(8) 0.0281(2) Uani 1 1 d . . . . .
O4 O 0.73494(11) 0.53077(6) 0.51990(9) 0.0378(3) Uani 1 1 d . . . . .
N1 N 0.59343(12) 0.67881(6) 1.09930(9) 0.0259(3) Uani 1 1 d . . . . .
H1 H 0.529781 0.664128 1.063460 0.031 Uiso 1 1 calc R U . . .
N2 N 0.92243(13) 0.55980(7) 0.42387(10) 0.0320(3) Uani 1 1 d . . . . .
H2 H 0.868058 0.531283 0.431830 0.038 Uiso 1 1 calc R U . . .
C1 C 0.38997(16) 0.56117(9) 0.66989(16) 0.0437(5) Uani 1 1 d . . . . .
H1A H 0.330487 0.529842 0.671176 0.052 Uiso 1 1 calc R U . . .
C2 C 0.4623(2) 0.57194(10) 0.59607(13) 0.0483(5) Uani 1 1 d . . . . .
H2A H 0.462980 0.548635 0.538711 0.058 Uiso 1 1 calc R U . . .
C3 C 0.5336(2) 0.62298(10) 0.62097(17) 0.0539(6) Uani 1 1 d . . . . .
H3 H 0.590265 0.641331 0.582796 0.065 Uiso 1 1 calc R U . . .
C4 C 0.5077(2) 0.64237(8) 0.71083(16) 0.0478(5) Uani 1 1 d . . . . .
H4 H 0.544076 0.676125 0.745573 0.057 Uiso 1 1 calc R U . . .
C5 C 0.41938(17) 0.60395(10) 0.74144(14) 0.0442(5) Uani 1 1 d . . . . .
H5 H 0.385068 0.606529 0.801083 0.053 Uiso 1 1 calc R U . . .
C6 C 0.52198(17) 0.44411(7) 0.69053(13) 0.0327(4) Uani 1 1 d . . . . .
H6 H 0.465786 0.438428 0.635002 0.039 Uiso 1 1 calc R U . . .
C7 C 0.49196(17) 0.45618(7) 0.78466(14) 0.0343(4) Uani 1 1 d . . . . .
H7 H 0.411933 0.460667 0.803467 0.041 Uiso 1 1 calc R U . . .
C8 C 0.60051(19) 0.46038(7) 0.84530(13) 0.0365(4) Uani 1 1 d . . . . .
H8 H 0.607306 0.467244 0.912842 0.044 Uiso 1 1 calc R U . . .
C9 C 0.69742(18) 0.45270(7) 0.78896(15) 0.0382(4) Uani 1 1 d . . . . .
H9 H 0.781728 0.454408 0.811247 0.046 Uiso 1 1 calc R U . . .
C10 C 0.64818(17) 0.44201(7) 0.69357(14) 0.0354(4) Uani 1 1 d . . . . .
H10 H 0.693516 0.434627 0.640336 0.043 Uiso 1 1 calc R U . . .
C11 C 0.62627(14) 0.60969(7) 0.92704(10) 0.0241(3) Uani 1 1 d . . . . .
C12 C 0.71697(13) 0.65556(6) 0.96960(10) 0.0221(3) Uani 1 1 d . . . . .
C13 C 0.69816(13) 0.68839(6) 1.05424(10) 0.0212(3) Uani 1 1 d . . . . .
C14 C 0.78461(14) 0.73294(7) 1.08705(11) 0.0250(3) Uani 1 1 d . . . . .
H14 H 0.772731 0.755994 1.143018 0.030 Uiso 1 1 calc R U . . .
C15 C 0.88638(15) 0.74376(7) 1.03940(12) 0.0293(3) Uani 1 1 d . . . . .
H15 H 0.943612 0.773987 1.063073 0.035 Uiso 1 1 calc R U . . .
C16 C 0.90602(15) 0.71086(8) 0.95708(12) 0.0319(3) Uani 1 1 d . . . . .
H16 H 0.976745 0.717891 0.924940 0.038 Uiso 1 1 calc R U . . .
C17 C 0.82069(15) 0.66772(7) 0.92290(11) 0.0283(3) Uani 1 1 d . . . . .
H17 H 0.832949 0.645721 0.865998 0.034 Uiso 1 1 calc R U . . .
C18 C 0.67430(15) 0.68534(7) 1.26908(11) 0.0285(3) Uani 1 1 d . . . . .
H18 H 0.753765 0.674913 1.253698 0.034 Uiso 1 1 calc R U . . .
C19 C 0.57862(14) 0.69014(6) 1.19615(10) 0.0216(3) Uani 1 1 d . . . . .
C20 C 0.46186(14) 0.70395(6) 1.22060(11) 0.0237(3) Uani 1 1 d . . . . .
H20 H 0.395291 0.706402 1.171878 0.028 Uiso 1 1 calc R U . . .
C21 C 0.44329(16) 0.71407(7) 1.31611(12) 0.0293(3) Uani 1 1 d . . . . .
C22 C 0.53892(18) 0.71078(8) 1.38822(12) 0.0358(4) Uani 1 1 d . . . . .
H22 H 0.525817 0.718724 1.453297 0.043 Uiso 1 1 calc R U . . .
C23 C 0.65365(17) 0.69578(9) 1.36412(12) 0.0368(4) Uani 1 1 d . . . . .
H23 H 0.719469 0.692548 1.413362 0.044 Uiso 1 1 calc R U . . .
C24 C 0.31958(19) 0.73053(8) 1.34287(15) 0.0424(5) Uani 1 1 d . . . . .
C25 C 0.78822(14) 0.55594(7) 0.59147(11) 0.0254(3) Uani 1 1 d . . . . .
C26 C 0.91098(13) 0.58533(7) 0.59071(11) 0.0226(3) Uani 1 1 d . . . . .
C27 C 0.97409(13) 0.58690(7) 0.50737(11) 0.0239(3) Uani 1 1 d . . . . .
C28 C 1.09065(13) 0.61346(7) 0.51437(12) 0.0272(3) Uani 1 1 d . . . . .
H28 H 1.135738 0.613326 0.459832 0.033 Uiso 1 1 calc R U . . .
C29 C 1.14074(14) 0.63970(8) 0.59897(12) 0.0295(3) Uani 1 1 d . . . . .
H29 H 1.218968 0.658234 0.601559 0.035 Uiso 1 1 calc R U . . .
C30 C 1.07820(15) 0.63937(8) 0.68054(12) 0.0313(3) Uani 1 1 d . . . . .
H30 H 1.112505 0.657930 0.738587 0.038 Uiso 1 1 calc R U . . .
C31 C 0.96515(14) 0.61154(7) 0.67571(11) 0.0268(3) Uani 1 1 d . . . . .
H31 H 0.923079 0.610206 0.731836 0.032 Uiso 1 1 calc R U . . .
C32 C 0.94372(13) 0.57096(7) 0.32859(11) 0.0259(3) Uani 1 1 d . . . . .
C33 C 0.90153(14) 0.52724(8) 0.26064(11) 0.0277(3) Uani 1 1 d . . . . .
H33 H 0.866259 0.490454 0.280995 0.033 Uiso 1 1 calc R U . . .
C34 C 0.91077(14) 0.53715(8) 0.16330(12) 0.0297(3) Uani 1 1 d . . . . .
C35 C 0.96515(15) 0.58946(9) 0.13186(12) 0.0339(4) Uani 1 1 d . . . . .
H35 H 0.972649 0.595711 0.065357 0.041 Uiso 1 1 calc R U . . .
C36 C 1.00838(15) 0.63248(8) 0.19973(13) 0.0339(4) Uani 1 1 d . . . . .
H36 H 1.046493 0.668427 0.179148 0.041 Uiso 1 1 calc R U . . .
C37 C 0.99732(14) 0.62429(7) 0.29687(12) 0.0293(3) Uani 1 1 d . . . . .
H37 H 1.026070 0.654827 0.341933 0.035 Uiso 1 1 calc R U . . .
C38 C 0.86123(17) 0.48936(10) 0.09339(13) 0.0405(4) Uani 1 1 d . U . . .

loop_
_atom_site_aniso_label
_atom_site_aniso_U_11
_atom_site_aniso_U_22
_atom_site_aniso_U_33
_atom_site_aniso_U_23
_atom_site_aniso_U_13
_atom_site_aniso_U_12
Ti1 0.01565(13) 0.01469(14) 0.01519(13) -0.00200(8) 0.00263(9) -0.00100(8)
F1 0.0825(10) 0.0354(6) 0.1257(14) -0.0206(7) 0.0650(10) -0.0031(6)
F2 0.0817(10) 0.0559(8) 0.1160(13) 0.0285(8) 0.0718(10) 0.0023(7)
F3 0.0402(7) 0.1298(15) 0.0882(11) -0.0215(10) 0.0194(7) 0.0138(8)
F4A 0.042(3) 0.138(8) 0.058(4) -0.046(5) 0.021(3) -0.038(5)
F4B 0.056(5) 0.097(5) 0.064(5) -0.038(3) 0.028(4) -0.041(4)
F5 0.1094(12) 0.0467(7) 0.0376(7) -0.0071(5) -0.0041(7) 0.0064(7)
F6 0.0601(7) 0.0699(8) 0.0268(5) -0.0014(5) -0.0058(5) 0.0010(6)
O1 0.0319(6) 0.0292(6) 0.0218(5) -0.0089(4) -0.0011(4) 0.0025(4)
O2 0.0375(6) 0.0432(7) 0.0268(6) -0.0124(5) 0.0069(5) -0.0172(5)
O3 0.0242(5) 0.0348(6) 0.0268(6) -0.0013(5) 0.0100(4) -0.0062(4)
O4 0.0339(6) 0.0508(7) 0.0303(6) -0.0100(5) 0.0118(5) -0.0186(6)
N1 0.0255(6) 0.0332(7) 0.0191(6) -0.0080(5) 0.0022(5) -0.0077(5)
N2 0.0355(7) 0.0363(7) 0.0267(7) -0.0048(6) 0.0146(6) -0.0125(6)
C1 0.0215(8) 0.0398(10) 0.0659(13) 0.0038(9) -0.0140(8) 0.0054(7)
C2 0.0583(12) 0.0572(13) 0.0254(9) -0.0089(8) -0.0148(8) 0.0326(10)
C3 0.0502(12) 0.0527(13) 0.0602(13) 0.0383(11) 0.0120(10) 0.0184(10)
C4 0.0542(12) 0.0204(8) 0.0635(13) -0.0051(8) -0.0195(10) 0.0137(8)
C5 0.0377(10) 0.0624(13) 0.0324(9) -0.0011(8) 0.0032(7) 0.0324(9)
C6 0.0437(10) 0.0173(7) 0.0365(9) -0.0035(6) 0.0008(7) -0.0079(7)
C7 0.0366(9) 0.0222(8) 0.0461(10) 0.0036(7) 0.0147(8) -0.0080(6)
C8 0.0569(12) 0.0240(8) 0.0285(9) 0.0088(6) 0.0042(8) -0.0020(7)
C9 0.0355(9) 0.0230(8) 0.0548(12) 0.0081(7) -0.0024(8) 0.0080(6)
C10 0.0474(10) 0.0165(7) 0.0450(10) -0.0045(7) 0.0177(8) 0.0043(7)
C11 0.0314(8) 0.0223(7) 0.0179(7) -0.0031(5) 0.0001(6) -0.0012(6)
C12 0.0268(7) 0.0195(7) 0.0198(7) -0.0011(5) 0.0017(5) -0.0006(6)
C13 0.0253(7) 0.0202(7) 0.0180(7) -0.0003(5) 0.0011(5) -0.0008(5)
C14 0.0311(8) 0.0209(7) 0.0226(7) -0.0023(5) 0.0002(6) -0.0034(6)
C15 0.0292(8) 0.0248(7) 0.0332(8) 0.0028(6) -0.0010(6) -0.0072(6)
C16 0.0291(8) 0.0331(8) 0.0349(9) 0.0033(7) 0.0095(7) -0.0039(7)
C17 0.0334(8) 0.0277(8) 0.0250(7) -0.0010(6) 0.0084(6) 0.0012(6)
C18 0.0292(8) 0.0316(8) 0.0244(8) -0.0013(6) 0.0007(6) -0.0060(6)
C19 0.0283(7) 0.0169(6) 0.0198(7) -0.0024(5) 0.0037(5) -0.0045(5)
C20 0.0284(7) 0.0168(6) 0.0262(7) 0.0000(5) 0.0047(6) -0.0038(5)
C21 0.0395(9) 0.0172(7) 0.0335(8) -0.0018(6) 0.0149(7) -0.0081(6)
C22 0.0550(11) 0.0324(9) 0.0217(8) -0.0066(6) 0.0127(7) -0.0175(8)
C23 0.0422(10) 0.0443(10) 0.0225(8) -0.0004(7) -0.0030(7) -0.0152(8)
C24 0.0497(11) 0.0278(9) 0.0548(12) -0.0025(8) 0.0295(9) -0.0058(8)
C25 0.0240(7) 0.0261(7) 0.0272(8) -0.0001(6) 0.0086(6) -0.0029(6)
C26 0.0208(7) 0.0229(7) 0.0250(7) 0.0023(6) 0.0069(6) 0.0006(5)
C27 0.0229(7) 0.0224(7) 0.0275(8) 0.0016(6) 0.0077(6) 0.0017(5)
C28 0.0204(7) 0.0297(8) 0.0328(8) 0.0070(6) 0.0092(6) 0.0032(6)
C29 0.0175(7) 0.0322(8) 0.0381(9) 0.0111(7) 0.0001(6) -0.0001(6)
C30 0.0277(8) 0.0369(9) 0.0282(8) 0.0040(7) -0.0032(6) -0.0032(7)
C31 0.0257(7) 0.0322(8) 0.0231(7) 0.0032(6) 0.0056(6) -0.0007(6)
C32 0.0212(7) 0.0308(8) 0.0271(8) 0.0007(6) 0.0087(6) 0.0034(6)
C33 0.0240(7) 0.0316(8) 0.0289(8) 0.0006(6) 0.0094(6) 0.0008(6)
C34 0.0211(7) 0.0419(9) 0.0266(8) -0.0001(6) 0.0046(6) 0.0053(6)
C35 0.0268(8) 0.0489(10) 0.0263(8) 0.0099(7) 0.0030(6) 0.0043(7)
C36 0.0284(8) 0.0379(9) 0.0353(9) 0.0133(7) 0.0027(7) 0.0003(7)
C37 0.0261(7) 0.0292(8) 0.0330(8) 0.0026(6) 0.0045(6) 0.0029(6)
C38 0.0357(9) 0.0593(12) 0.0278(9) -0.0051(8) 0.0100(7) -0.0057(8)

loop_
_atom_type_symbol
_atom_type_description
_atom_type_scat_dispersion_real
_atom_type_scat_dispersion_imag
_atom_type_scat_source
C C 0.0181 0.0091 'International Tables Vol C Tables 4.2.6.8 and 6.1.1.4'
H H 0.0000 0.0000 'International Tables Vol C Tables 4.2.6.8 and 6.1.1.4'
F F 0.0727 0.0534 'International Tables Vol C Tables 4.2.6.8 and 6.1.1.4'
N N 0.0311 0.0180 'International Tables Vol C Tables 4.2.6.8 and 6.1.1.4'
O O 0.0492 0.0322 'International Tables Vol C Tables 4.2.6.8 and 6.1.1.4'
Ti Ti 0.2191 1.8069 'International Tables Vol C Tables 4.2.6.8 and 6.1.1.4'

loop_
_geom_angle_atom_site_label_1
_geom_angle_atom_site_label_2
_geom_angle_atom_site_label_3
_geom_angle
_geom_angle_site_symmetry_1
_geom_angle_site_symmetry_3
_geom_angle_publ_flag
O1 Ti1 O3 91.72(5) . . ?
O1 Ti1 C1 119.87(6) . . ?
O1 Ti1 C2 135.58(6) . . ?
O1 Ti1 C3 106.61(8) . . ?
O1 Ti1 C4 79.13(6) . . ?
O1 Ti1 C5 86.35(6) . . ?
O1 Ti1 C6 134.96(6) . . ?
O1 Ti1 C7 103.96(6) . . ?
O1 Ti1 C8 77.87(6) . . ?
O1 Ti1 C9 87.92(6) . . ?
O1 Ti1 C10 122.09(6) . . ?
O3 Ti1 C1 128.34(7) . . ?
O3 Ti1 C2 94.49(7) . . ?
O3 Ti1 C3 77.01(6) . . ?
O3 Ti1 C4 96.75(7) . . ?
O3 Ti1 C5 130.16(7) . . ?
O3 Ti1 C6 109.66(6) . . ?
O3 Ti1 C7 136.61(6) . . ?
O3 Ti1 C8 116.57(6) . . ?
O3 Ti1 C9 83.99(6) . . ?
O3 Ti1 C10 80.08(6) . . ?
C1 Ti1 C2 34.12(8) . . ?
C1 Ti1 C3 56.25(8) . . ?
C1 Ti1 C4 56.44(7) . . ?
C1 Ti1 C6 77.33(7) . . ?
C1 Ti1 C8 109.81(7) . . ?
C1 Ti1 C9 132.19(7) . . ?
C1 Ti1 C10 109.02(7) . . ?
C2 Ti1 C3 33.97(8) . . ?
C2 Ti1 C4 56.47(7) . . ?
C2 Ti1 C8 135.26(8) . . ?
C2 Ti1 C9 136.46(7) . . ?
C2 Ti1 C10 102.29(7) . . ?
C4 Ti1 C3 33.62(8) . . ?
C4 Ti1 C8 139.67(8) . . ?
C5 Ti1 C1 34.18(7) . . ?
C5 Ti1 C2 56.81(7) . . ?
C5 Ti1 C3 56.30(7) . . ?
C5 Ti1 C4 34.07(8) . . ?
C5 Ti1 C6 106.29(8) . . ?
C5 Ti1 C7 91.55(7) . . ?
C5 Ti1 C8 111.62(7) . . ?
C5 Ti1 C9 145.48(8) . . ?
C5 Ti1 C10 140.32(8) . . ?
C6 Ti1 C2 83.25(7) . . ?
C6 Ti1 C3 116.44(8) . . ?
C6 Ti1 C4 133.53(7) . . ?
C6 Ti1 C8 57.18(6) . . ?
C6 Ti1 C9 57.11(6) . . ?
C6 Ti1 C10 34.13(6) . . ?
C7 Ti1 C1 77.73(7) . . ?
C7 Ti1 C2 101.18(8) . . ?
C7 Ti1 C3 133.02(8) . . ?
C7 Ti1 C4 125.63(8) . . ?
C7 Ti1 C6 34.86(6) . . ?
C7 Ti1 C8 34.22(7) . . ?
C7 Ti1 C9 57.04(7) . . ?
C7 Ti1 C10 57.20(6) . . ?
C8 Ti1 C3 165.92(8) . . ?
C9 Ti1 C3 156.23(8) . . ?
C9 Ti1 C4 167.04(7) . . ?
C9 Ti1 C8 34.12(7) . . ?
C10 Ti1 C3 126.26(8) . . ?
C10 Ti1 C4 158.44(7) . . ?
C10 Ti1 C8 56.92(6) . . ?
C10 Ti1 C9 34.45(7) . . ?
C11 O1 Ti1 142.88(10) . . ?
C25 O3 Ti1 141.75(10) . . ?
C13 N1 H1 116.7 . . ?
C13 N1 C19 126.54(12) . . ?
C19 N1 H1 116.7 . . ?
C27 N2 H2 115.3 . . ?
C27 N2 C32 129.48(14) . . ?
C32 N2 H2 115.3 . . ?
Ti1 C1 H1A 120.2 . . ?
C2 C1 Ti1 73.09(10) . . ?
C2 C1 H1A 125.9 . . ?
C5 C1 Ti1 72.59(10) . . ?
C5 C1 H1A 125.9 . . ?
C5 C1 C2 108.15(19) . . ?
Ti1 C2 H2A 118.7 . . ?
C1 C2 Ti1 72.79(10) . . ?
C1 C2 H2A 126.1 . . ?
C1 C2 C3 107.70(18) . . ?
C3 C2 Ti1 74.29(11) . . ?
C3 C2 H2A 126.1 . . ?
Ti1 C3 H3 121.4 . . ?
C2 C3 Ti1 71.74(10) . . ?
C2 C3 H3 125.9 . . ?
C4 C3 Ti1 72.62(11) . . ?
C4 C3 C2 108.12(19) . . ?
C4 C3 H3 125.9 . . ?
Ti1 C4 H4 120.3 . . ?
C3 C4 Ti1 73.76(11) . . ?
C3 C4 H4 126.0 . . ?
C3 C4 C5 108.00(18) . . ?
C5 C4 Ti1 71.78(10) . . ?
C5 C4 H4 126.0 . . ?
Ti1 C5 H5 118.5 . . ?
C1 C5 Ti1 73.23(10) . . ?
C1 C5 C4 107.99(18) . . ?
C1 C5 H5 126.0 . . ?
C4 C5 Ti1 74.14(10) . . ?
C4 C5 H5 126.0 . . ?
Ti1 C6 H6 119.9 . . ?
C7 C6 Ti1 72.48(9) . . ?
C7 C6 H6 126.1 . . ?
C10 C6 Ti1 73.39(9) . . ?
C10 C6 H6 126.1 . . ?
C10 C6 C7 107.81(16) . . ?
Ti1 C7 H7 119.0 . . ?
C6 C7 Ti1 72.66(9) . . ?
C6 C7 H7 126.0 . . ?
C8 C7 Ti1 74.27(9) . . ?
C8 C7 C6 108.03(16) . . ?
C8 C7 H7 126.0 . . ?
Ti1 C8 H8 121.7 . . ?
C7 C8 Ti1 71.51(9) . . ?
C7 C8 H8 126.1 . . ?
C7 C8 C9 107.88(17) . . ?
C9 C8 Ti1 72.40(9) . . ?
C9 C8 H8 126.1 . . ?
Ti1 C9 H9 119.9 . . ?
C8 C9 Ti1 73.48(9) . . ?
C8 C9 H9 126.0 . . ?
C8 C9 C10 108.00(17) . . ?
C10 C9 Ti1 72.49(9) . . ?
C10 C9 H9 126.0 . . ?
Ti1 C10 H10 120.4 . . ?
C6 C10 Ti1 72.47(9) . . ?
C6 C10 C9 108.25(16) . . ?
C6 C10 H10 125.9 . . ?
C9 C10 Ti1 73.06(9) . . ?
C9 C10 H10 125.9 . . ?
O1 C11 C12 114.26(13) . . ?
O2 C11 O1 122.84(14) . . ?
O2 C11 C12 122.89(13) . . ?
C13 C12 C11 121.58(13) . . ?
C17 C12 C11 119.17(13) . . ?
C17 C12 C13 119.22(13) . . ?
N1 C13 C12 120.07(13) . . ?
N1 C13 C14 121.65(13) . . ?
C14 C13 C12 118.17(14) . . ?
C13 C14 H14 119.4 . . ?
C15 C14 C13 121.20(14) . . ?
C15 C14 H14 119.4 . . ?
C14 C15 H15 119.7 . . ?
C14 C15 C16 120.70(15) . . ?
C16 C15 H15 119.7 . . ?
C15 C16 H16 120.6 . . ?
C17 C16 C15 118.77(15) . . ?
C17 C16 H16 120.6 . . ?
C12 C17 H17 119.0 . . ?
C16 C17 C12 121.92(15) . . ?
C16 C17 H17 119.0 . . ?
C19 C18 H18 120.0 . . ?
C23 C18 H18 120.0 . . ?
C23 C18 C19 120.07(16) . . ?
C18 C19 N1 122.59(14) . . ?
C18 C19 C20 119.03(14) . . ?
C20 C19 N1 118.31(13) . . ?
C19 C20 H20 120.1 . . ?
C21 C20 C19 119.89(15) . . ?
C21 C20 H20 120.1 . . ?
C20 C21 C24 120.40(17) . . ?
C22 C21 C20 121.03(15) . . ?
C22 C21 C24 118.55(16) . . ?
C21 C22 H22 120.5 . . ?
C23 C22 C21 118.95(15) . . ?
C23 C22 H22 120.5 . . ?
C18 C23 H23 119.5 . . ?
C22 C23 C18 120.99(16) . . ?
C22 C23 H23 119.5 . . ?
F1 C24 F2 106.39(17) . . ?
F1 C24 F3 104.62(19) . . ?
F1 C24 C21 113.29(16) . . ?
F2 C24 F3 105.40(18) . . ?
F2 C24 C21 112.57(17) . . ?
F3 C24 C21 113.81(16) . . ?
O3 C25 C26 114.33(13) . . ?
O4 C25 O3 122.92(14) . . ?
O4 C25 C26 122.75(14) . . ?
C27 C26 C25 122.35(14) . . ?
C31 C26 C25 118.62(13) . . ?
C31 C26 C27 119.02(14) . . ?
N2 C27 C26 119.31(13) . . ?
N2 C27 C28 122.26(14) . . ?
C28 C27 C26 118.35(14) . . ?
C27 C28 H28 119.4 . . ?
C29 C28 C27 121.12(14) . . ?
C29 C28 H28 119.4 . . ?
C28 C29 H29 119.6 . . ?
C28 C29 C30 120.76(14) . . ?
C30 C29 H29 119.6 . . ?
C29 C30 H30 120.6 . . ?
C31 C30 C29 118.78(15) . . ?
C31 C30 H30 120.6 . . ?
C26 C31 H31 119.1 . . ?
C30 C31 C26 121.90(14) . . ?
C30 C31 H31 119.1 . . ?
N2 C32 C37 124.35(15) . . ?
C33 C32 N2 116.85(14) . . ?
C33 C32 C37 118.67(15) . . ?
C32 C33 H33 119.8 . . ?
C34 C33 C32 120.38(16) . . ?
C34 C33 H33 119.8 . . ?
C33 C34 C38 118.08(16) . . ?
C35 C34 C33 121.05(16) . . ?
C35 C34 C38 120.86(16) . . ?
C34 C35 H35 120.8 . . ?
C34 C35 C36 118.39(16) . . ?
C36 C35 H35 120.8 . . ?
C35 C36 H36 119.2 . . ?
C37 C36 C35 121.54(16) . . ?
C37 C36 H36 119.2 . . ?
C32 C37 H37 120.0 . . ?
C36 C37 C32 119.93(16) . . ?
C36 C37 H37 120.0 . . ?
F4A C38 C34 109.7(6) . . ?
F4B C38 F5 96.5(5) . . ?
F4B C38 C34 113.3(7) . . ?
F5 C38 F4A 117.0(5) . . ?
F5 C38 C34 112.39(15) . . ?
F6 C38 F4A 98.4(5) . . ?
F6 C38 F4B 114.5(6) . . ?
F6 C38 F5 105.04(15) . . ?
F6 C38 C34 113.55(17) . . ?

loop_
_geom_bond_atom_site_label_1
_geom_bond_atom_site_label_2
_geom_bond_distance
_geom_bond_site_symmetry_2
_geom_bond_publ_flag
Ti1 O1 1.9312(10) . ?
Ti1 O3 1.9516(11) . ?
Ti1 C1 2.3578(16) . ?
Ti1 C2 2.3616(17) . ?
Ti1 C3 2.3939(18) . ?
Ti1 C4 2.3796(17) . ?
Ti1 C5 2.3498(16) . ?
Ti1 C6 2.3578(16) . ?
Ti1 C7 2.3555(15) . ?
Ti1 C8 2.3907(16) . ?
Ti1 C9 2.3769(16) . ?
Ti1 C10 2.3695(15) . ?
F1 C24 1.319(2) . ?
F2 C24 1.325(2) . ?
F3 C24 1.334(3) . ?
F4A C38 1.355(14) . ?
F4B C38 1.336(15) . ?
F5 C38 1.340(3) . ?
F6 C38 1.329(2) . ?
O1 C11 1.2983(18) . ?
O2 C11 1.227(2) . ?
O3 C25 1.2902(19) . ?
O4 C25 1.236(2) . ?
N1 H1 0.8800 . ?
N1 C13 1.3847(19) . ?
N1 C19 1.3999(19) . ?
N2 H2 0.8800 . ?
N2 C27 1.378(2) . ?
N2 C32 1.395(2) . ?
C1 H1A 0.9500 . ?
C1 C2 1.384(3) . ?
C1 C5 1.383(3) . ?
C2 H2A 0.9500 . ?
C2 C3 1.390(3) . ?
C3 H3 0.9500 . ?
C3 C4 1.381(3) . ?
C4 H4 0.9500 . ?
C4 C5 1.386(3) . ?
C5 H5 0.9500 . ?
C6 H6 0.9500 . ?
C6 C7 1.412(3) . ?
C6 C10 1.387(3) . ?
C7 H7 0.9500 . ?
C7 C8 1.397(3) . ?
C8 H8 0.9500 . ?
C8 C9 1.399(3) . ?
C9 H9 0.9500 . ?
C9 C10 1.406(3) . ?
C10 H10 0.9500 . ?
C11 C12 1.497(2) . ?
C12 C13 1.416(2) . ?
C12 C17 1.397(2) . ?
C13 C14 1.407(2) . ?
C14 H14 0.9500 . ?
C14 C15 1.381(2) . ?
C15 H15 0.9500 . ?
C15 C16 1.391(2) . ?
C16 H16 0.9500 . ?
C16 C17 1.383(2) . ?
C17 H17 0.9500 . ?
C18 H18 0.9500 . ?
C18 C19 1.393(2) . ?
C18 C23 1.387(2) . ?
C19 C20 1.397(2) . ?
C20 H20 0.9500 . ?
C20 C21 1.387(2) . ?
C21 C22 1.384(3) . ?
C21 C24 1.493(2) . ?
C22 H22 0.9500 . ?
C22 C23 1.380(3) . ?
C23 H23 0.9500 . ?
C25 C26 1.499(2) . ?
C26 C27 1.414(2) . ?
C26 C31 1.396(2) . ?
C27 C28 1.404(2) . ?
C28 H28 0.9500 . ?
C28 C29 1.377(2) . ?
C29 H29 0.9500 . ?
C29 C30 1.389(2) . ?
C30 H30 0.9500 . ?
C30 C31 1.382(2) . ?
C31 H31 0.9500 . ?
C32 C33 1.394(2) . ?
C32 C37 1.400(2) . ?
C33 H33 0.9500 . ?
C33 C34 1.390(2) . ?
C34 C35 1.384(3) . ?
C34 C38 1.496(3) . ?
C35 H35 0.9500 . ?
C35 C36 1.386(3) . ?
C36 H36 0.9500 . ?
C36 C37 1.385(2) . ?
C37 H37 0.9500 . ?

loop_
_geom_hbond_atom_site_label_D
_geom_hbond_atom_site_label_H
_geom_hbond_atom_site_label_A
_geom_hbond_distance_DH
_geom_hbond_distance_HA
_geom_hbond_distance_DA
_geom_hbond_angle_DHA
_geom_hbond_site_symmetry_A
_geom_hbond_publ_flag
N1 H1 O2 0.88 2.02 2.6449(16) 127.2 . yes
N2 H2 O4 0.88 2.01 2.6506(18) 129.1 . yes

loop_
_geom_torsion_atom_site_label_1
_geom_torsion_atom_site_label_2
_geom_torsion_atom_site_label_3
_geom_torsion_atom_site_label_4
_geom_torsion
_geom_torsion_site_symmetry_1
_geom_torsion_site_symmetry_2
_geom_torsion_site_symmetry_3
_geom_torsion_site_symmetry_4
_geom_torsion_publ_flag
Ti1 O1 C11 O2 28.0(3) . . . . ?
Ti1 O1 C11 C12 -151.46(13) . . . . ?
Ti1 O3 C25 O4 -7.8(3) . . . . ?
Ti1 O3 C25 C26 171.93(12) . . . . ?
Ti1 C1 C2 C3 -66.65(13) . . . . ?
Ti1 C1 C5 C4 66.55(12) . . . . ?
Ti1 C2 C3 C4 -63.96(13) . . . . ?
Ti1 C3 C4 C5 -64.08(13) . . . . ?
Ti1 C4 C5 C1 -65.95(12) . . . . ?
Ti1 C6 C7 C8 -66.41(11) . . . . ?
Ti1 C6 C10 C9 64.80(12) . . . . ?
Ti1 C7 C8 C9 -63.72(11) . . . . ?
Ti1 C8 C9 C10 -64.76(11) . . . . ?
Ti1 C9 C10 C6 -64.41(11) . . . . ?
O1 C11 C12 C13 -178.13(13) . . . . ?
O1 C11 C12 C17 4.0(2) . . . . ?
O2 C11 C12 C13 2.4(2) . . . . ?
O2 C11 C12 C17 -175.44(15) . . . . ?
O3 C25 C26 C27 -179.01(14) . . . . ?
O3 C25 C26 C31 1.6(2) . . . . ?
O4 C25 C26 C27 0.7(2) . . . . ?
O4 C25 C26 C31 -178.68(16) . . . . ?
N1 C13 C14 C15 -177.46(14) . . . . ?
N1 C19 C20 C21 178.54(13) . . . . ?
N2 C27 C28 C29 -179.32(15) . . . . ?
N2 C32 C33 C34 175.06(14) . . . . ?
N2 C32 C37 C36 -176.41(15) . . . . ?
C1 C2 C3 Ti1 65.65(12) . . . . ?
C1 C2 C3 C4 1.7(2) . . . . ?
C2 C1 C5 Ti1 -64.94(12) . . . . ?
C2 C1 C5 C4 1.6(2) . . . . ?
C2 C3 C4 Ti1 63.39(13) . . . . ?
C2 C3 C4 C5 -0.7(2) . . . . ?
C3 C4 C5 Ti1 65.38(13) . . . . ?
C3 C4 C5 C1 -0.6(2) . . . . ?
C5 C1 C2 Ti1 64.61(12) . . . . ?
C5 C1 C2 C3 -2.0(2) . . . . ?
C6 C7 C8 Ti1 65.34(11) . . . . ?
C6 C7 C8 C9 1.62(18) . . . . ?
C7 C6 C10 Ti1 -64.80(11) . . . . ?
C7 C6 C10 C9 -0.01(19) . . . . ?
C7 C8 C9 Ti1 63.14(11) . . . . ?
C7 C8 C9 C10 -1.63(18) . . . . ?
C8 C9 C10 Ti1 65.42(11) . . . . ?
C8 C9 C10 C6 1.01(19) . . . . ?
C10 C6 C7 Ti1 65.41(11) . . . . ?
C10 C6 C7 C8 -1.00(18) . . . . ?
C11 C12 C13 N1 -0.5(2) . . . . ?
C11 C12 C13 C14 -176.85(13) . . . . ?
C11 C12 C17 C16 178.10(15) . . . . ?
C12 C13 C14 C15 -1.2(2) . . . . ?
C13 N1 C19 C18 -30.8(2) . . . . ?
C13 N1 C19 C20 152.25(14) . . . . ?
C13 C12 C17 C16 0.2(2) . . . . ?
C13 C14 C15 C16 0.2(2) . . . . ?
C14 C15 C16 C17 1.0(2) . . . . ?
C15 C16 C17 C12 -1.2(2) . . . . ?
C17 C12 C13 N1 177.31(14) . . . . ?
C17 C12 C13 C14 1.0(2) . . . . ?
C18 C19 C20 C21 1.5(2) . . . . ?
C19 N1 C13 C12 156.67(14) . . . . ?
C19 N1 C13 C14 -27.2(2) . . . . ?
C19 C18 C23 C22 0.2(3) . . . . ?
C19 C20 C21 C22 0.0(2) . . . . ?
C19 C20 C21 C24 178.34(14) . . . . ?
C20 C21 C22 C23 -1.5(2) . . . . ?
C20 C21 C24 F1 -114.4(2) . . . . ?
C20 C21 C24 F2 124.85(19) . . . . ?
C20 C21 C24 F3 5.0(2) . . . . ?
C21 C22 C23 C18 1.4(3) . . . . ?
C22 C21 C24 F1 64.0(2) . . . . ?
C22 C21 C24 F2 -56.8(2) . . . . ?
C22 C21 C24 F3 -176.67(17) . . . . ?
C23 C18 C19 N1 -178.54(15) . . . . ?
C23 C18 C19 C20 -1.7(2) . . . . ?
C24 C21 C22 C23 -179.81(16) . . . . ?
C25 C26 C27 N2 -1.0(2) . . . . ?
C25 C26 C27 C28 -177.70(14) . . . . ?
C25 C26 C31 C30 179.92(15) . . . . ?
C26 C27 C28 C29 -2.7(2) . . . . ?
C27 N2 C32 C33 164.78(16) . . . . ?
C27 N2 C32 C37 -19.3(3) . . . . ?
C27 C26 C31 C30 0.5(2) . . . . ?
C27 C28 C29 C30 1.5(2) . . . . ?
C28 C29 C30 C31 0.8(2) . . . . ?
C29 C30 C31 C26 -1.7(2) . . . . ?
C31 C26 C27 N2 178.44(14) . . . . ?
C31 C26 C27 C28 1.7(2) . . . . ?
C32 N2 C27 C26 157.28(16) . . . . ?
C32 N2 C27 C28 -26.1(3) . . . . ?
C32 C33 C34 C35 2.0(2) . . . . ?
C32 C33 C34 C38 -178.52(15) . . . . ?
C33 C32 C37 C36 -0.5(2) . . . . ?
C33 C34 C35 C36 -1.2(2) . . . . ?
C33 C34 C38 F4A 62.9(5) . . . . ?
C33 C34 C38 F4B 39.0(5) . . . . ?
C33 C34 C38 F5 -69.1(2) . . . . ?
C33 C34 C38 F6 171.87(15) . . . . ?
C34 C35 C36 C37 -0.5(2) . . . . ?
C35 C34 C38 F4A -117.6(5) . . . . ?
C35 C34 C38 F4B -141.5(5) . . . . ?
C35 C34 C38 F5 110.38(19) . . . . ?
C35 C34 C38 F6 -8.7(2) . . . . ?
C35 C36 C37 C32 1.4(2) . . . . ?
C37 C32 C33 C34 -1.1(2) . . . . ?
C38 C34 C35 C36 179.38(16) . . . . ?
